data_7022448
loop_
_publ_author_name
'Castarlenas, Ricardo'
'Cunchillos, Carmen'
'G\'omez-Bautista, Daniel'
'Jim\'enez, M Victoria'
'Lahoz, Fernando J.'
'Miranda, Jos\'e R'
'Oro, Luis A.'
'P\'erez-Torrente, Jes\'us J'

_publ_section_title
;
 Bis(hydrosulfido)-bridged dinuclear rhodium(I) complexes as a platform
 for the synthesis of trinuclear sulfido aggregates with the core
 [MRh2(\m3-S2)] (M = Rh, Ir, Pd, Pt, Ru).
;
_journal_issue 10
_journal_name_full 'Dalton transactions (Cambridge, England : 2003)'
_journal_page_first 3471
_journal_page_last 3481
_journal_paper_doi 10.1039/c2dt32680a
_journal_volume 42
_journal_year 2013
_chemical_formula_moiety 'C46 H42 O2 P2 Pt Rh2 S2, C H2 Cl2'
_chemical_formula_sum 'C47 H44 Cl2 O2 P2 Pt Rh2 S2'
_chemical_formula_weight 1238.74
_chemical_name_systematic
;
?
;
_space_group_IT_number 15
_symmetry_cell_setting monoclinic
_symmetry_space_group_name_Hall '-C 2yc'
_symmetry_space_group_name_H-M 'C 1 2/c 1'
_atom_sites_solution_hydrogens geom
_atom_sites_solution_primary direct
_atom_sites_solution_secondary difmap
_audit_creation_method SHELXL-97
_cell_angle_alpha 90.00
_cell_angle_beta 103.623(5)
_cell_angle_gamma 90.00
_cell_formula_units_Z 4
_cell_length_a 22.5720(10)
_cell_length_b 9.4620(5)
_cell_length_c 21.3660(10)
_cell_measurement_reflns_used 23463
_cell_measurement_temperature 100(2)
_cell_measurement_theta_max 27.92
_cell_measurement_theta_min 2.73
_cell_volume 4434.9(4)
_computing_cell_refinement 'HKL2000(Z. Otwinowski and W. Minor,1997)'
_computing_data_collection 'DENZO (Z. Otwinowski)'
_computing_data_reduction 'HKL2000(Z. Otwinowski and W. Minor,1997)'
_computing_molecular_graphics 'ORTEP (L. Farrugia, 1997) '
_computing_publication_material 'WingX (L. Farrugia, 1999)'
_computing_structure_refinement 'SHELXL-97 (Sheldrick, 1997)'
_computing_structure_solution 'SHELXS-97 (Sheldrick, 1997)'
_diffrn_ambient_temperature 100(2)
_diffrn_measured_fraction_theta_full 0.978
_diffrn_measured_fraction_theta_max 0.972
_diffrn_measurement_device_type 'Single-axis HUBER diffractometer'
_diffrn_measurement_method 'fi scans'
_diffrn_radiation_monochromator 'A Si111 double-crystal'
_diffrn_radiation_source synchrotron
_diffrn_radiation_type synchrotron
_diffrn_radiation_wavelength 0.73820
_diffrn_reflns_av_R_equivalents 0.0773
_diffrn_reflns_av_sigmaI/netI 0.0797
_diffrn_reflns_limit_h_max 28
_diffrn_reflns_limit_h_min -28
_diffrn_reflns_limit_k_max 12
_diffrn_reflns_limit_k_min 0
_diffrn_reflns_limit_l_max 27
_diffrn_reflns_limit_l_min 0
_diffrn_reflns_number 23463
_diffrn_reflns_theta_full 26.50
_diffrn_reflns_theta_max 28.16
_diffrn_reflns_theta_min 2.73
_exptl_absorpt_coefficient_mu 4.430
_exptl_absorpt_correction_T_max 1.391
_exptl_absorpt_correction_T_min 0.892
_exptl_absorpt_correction_type multi-scan
_exptl_absorpt_process_details
;
R. H. Blessing, Acta Crystallogr., Sect A 1995, 51, 33-38.
;
_exptl_crystal_colour yellow
_exptl_crystal_density_diffrn 1.855
_exptl_crystal_density_method 'not measured'
_exptl_crystal_description block
_exptl_crystal_F_000 2424
_exptl_crystal_size_max 0.078
_exptl_crystal_size_mid 0.0325
_exptl_crystal_size_min 0.0195
_refine_diff_density_max 1.400
_refine_diff_density_min -2.055
_refine_diff_density_rms 0.202
_refine_ls_extinction_method none
_refine_ls_goodness_of_fit_ref 1.073
_refine_ls_hydrogen_treatment constr
_refine_ls_matrix_type full
_refine_ls_number_parameters 276
_refine_ls_number_reflns 4729
_refine_ls_number_restraints 0
_refine_ls_restrained_S_all 1.073
_refine_ls_R_factor_all 0.0335
_refine_ls_R_factor_gt 0.0332
_refine_ls_shift/su_max 0.001
_refine_ls_shift/su_mean 0.000
_refine_ls_structure_factor_coef Fsqd
_refine_ls_weighting_details 'calc w=1/[\s^2^(Fo^2^)+(0.0185P)^2^+0.0000P] where P=(Fo^2^+2Fc^2^)/3'
_refine_ls_weighting_scheme calc
_refine_ls_wR_factor_gt 0.0819
_refine_ls_wR_factor_ref 0.0821
_reflns_number_gt 4649
_reflns_number_total 4729
_reflns_threshold_expression >2sigma(I)
_cod_data_source_file c2dt32680a.txt
_cod_data_source_block compnd_9
_cod_depositor_comments
;
The following automatic conversions were performed:

'_symmetry_cell_setting' value 'Monoclinic' changed to 'monoclinic'
according to /home/saulius/struct/CIF-dictionaries/cif_core.dic
dictionary named 'cif_core.dic' version 2.4.2 from 2011-04-26.

Automatic conversion script
Id: cif_fix_values 1891 2012-01-12 08:04:46Z andrius 
;
_cod_original_sg_symbol_Hall 'C -2yc'
_cod_original_sg_symbol_H-M 'C 2/c'
_cod_database_code 7022448

loop_
_symmetry_equiv_pos_as_xyz
'x, y, z'
'-x, y, -z+1/2'
'x+1/2, y+1/2, z'
'-x+1/2, y+1/2, -z+1/2'
'-x, -y, -z'
'x, -y, z-1/2'
'-x+1/2, -y+1/2, -z'
'x+1/2, -y+1/2, z-1/2'

loop_
_atom_site_label
_atom_site_type_symbol
_atom_site_fract_x
_atom_site_fract_y
_atom_site_fract_z
_atom_site_U_iso_or_equiv
_atom_site_adp_type
_atom_site_occupancy
_atom_site_symmetry_multiplicity
_atom_site_calc_flag
_atom_site_refinement_flags
Pt Pt 0.5000 -0.050380(14) 0.2500 0.00746(8) Uani 1 2 d S
Rh2 Rh 0.429529(9) 0.22770(2) 0.241040(9) 0.00677(8) Uani 1 1 d .
S1 S 0.50786(3) 0.13236(7) 0.32333(3) 0.00865(14) Uani 1 1 d .
P2 P 0.35646(3) 0.26561(7) 0.15062(3) 0.00765(15) Uani 1 1 d .
C1 C 0.46480(15) -0.2163(3) 0.17899(14) 0.0150(6) Uani 1 1 d .
H1 H 0.4395 -0.1802 0.1372 0.018 Uiso 1 1 calc R
C2 C 0.52745(15) -0.2028(3) 0.18541(15) 0.0149(6) Uani 1 1 d .
H2 H 0.5390 -0.1594 0.1473 0.018 Uiso 1 1 calc R
C3 C 0.57640(17) -0.2955(4) 0.22608(16) 0.0224(7) Uani 1 1 d .
H3A H 0.6160 -0.2457 0.2330 0.027 Uiso 1 1 calc R
H3B H 0.5796 -0.3834 0.2020 0.027 Uiso 1 1 calc R
C4 C 0.56482(17) -0.3347(3) 0.29140(16) 0.0206(7) Uani 1 1 d .
H4A H 0.5382 -0.4191 0.2863 0.025 Uiso 1 1 calc R
H4B H 0.6041 -0.3599 0.3211 0.025 Uiso 1 1 calc R
C5 C 0.38703(14) 0.3034(3) 0.29662(14) 0.0139(6) Uani 1 1 d .
O1 O 0.36159(12) 0.3502(3) 0.33206(12) 0.0254(5) Uani 1 1 d .
C6 C 0.28293(14) 0.3418(3) 0.15602(14) 0.0110(5) Uani 1 1 d .
C7 C 0.28258(16) 0.4675(3) 0.18983(17) 0.0154(6) Uani 1 1 d .
H7 H 0.3201 0.5086 0.2118 0.019 Uiso 1 1 calc R
C8 C 0.22845(17) 0.5331(3) 0.19183(18) 0.0184(7) Uani 1 1 d .
H8 H 0.2289 0.6191 0.2149 0.022 Uiso 1 1 calc R
C9 C 0.17300(16) 0.4732(4) 0.15997(18) 0.0192(7) Uani 1 1 d .
H9 H 0.1357 0.5180 0.1613 0.023 Uiso 1 1 calc R
C10 C 0.17287(15) 0.3478(4) 0.12648(17) 0.0218(7) Uani 1 1 d .
H10 H 0.1353 0.3064 0.1048 0.026 Uiso 1 1 calc R
C11 C 0.22751(15) 0.2826(4) 0.12446(15) 0.0171(6) Uani 1 1 d .
H11 H 0.2270 0.1967 0.1013 0.021 Uiso 1 1 calc R
C12 C 0.37469(13) 0.3755(3) 0.08714(14) 0.0097(5) Uani 1 1 d .
C13 C 0.33001(14) 0.4132(3) 0.03230(15) 0.0138(6) Uani 1 1 d .
H13 H 0.2895 0.3790 0.0269 0.017 Uiso 1 1 calc R
C14 C 0.34445(15) 0.5002(3) -0.01428(15) 0.0180(6) Uani 1 1 d .
H14 H 0.3139 0.5245 -0.0515 0.022 Uiso 1 1 calc R
C15 C 0.40338(18) 0.5519(3) -0.00665(17) 0.0179(7) Uani 1 1 d .
H15 H 0.4133 0.6110 -0.0386 0.022 Uiso 1 1 calc R
C16 C 0.44756(15) 0.5163(3) 0.04810(15) 0.0150(6) Uani 1 1 d .
H16 H 0.4876 0.5532 0.0539 0.018 Uiso 1 1 calc R
C17 C 0.43397(15) 0.4278(3) 0.09436(15) 0.0126(6) Uani 1 1 d .
H17 H 0.4649 0.4025 0.1311 0.015 Uiso 1 1 calc R
C18 C 0.33487(13) 0.0930(3) 0.11280(14) 0.0104(5) Uani 1 1 d .
C19 C 0.34028(17) 0.0573(3) 0.05160(18) 0.0179(7) Uani 1 1 d .
H19 H 0.3534 0.1259 0.0253 0.021 Uiso 1 1 calc R
C20 C 0.32636(17) -0.0807(4) 0.02842(18) 0.0232(7) Uani 1 1 d .
H20 H 0.3301 -0.1051 -0.0136 0.028 Uiso 1 1 calc R
C21 C 0.30731(16) -0.1804(4) 0.06619(18) 0.0237(7) Uani 1 1 d .
H21 H 0.2983 -0.2737 0.0504 0.028 Uiso 1 1 calc R
C22 C 0.30130(17) -0.1447(4) 0.12765(18) 0.0237(7) Uani 1 1 d .
H22 H 0.2873 -0.2129 0.1535 0.028 Uiso 1 1 calc R
C23 C 0.31579(16) -0.0094(4) 0.15097(16) 0.0182(6) Uani 1 1 d .
H23 H 0.3127 0.0141 0.1933 0.022 Uiso 1 1 calc R
C24 C 0.4730(4) -0.0228(10) 1.0049(6) 0.041(2) Uani 0.50 1 d P
H24A H 0.4638 0.0126 1.0451 0.049 Uiso 0.50 1 calc PR
H24B H 0.4381 -0.0082 0.9676 0.049 Uiso 0.50 1 calc PR
Cl1A Cl 0.5070(2) 0.1381(3) 0.99112(16) 0.0538(9) Uani 0.50 1 d P
Cl1B Cl 0.52058(12) -0.1659(3) 1.00630(13) 0.0295(5) Uani 0.50 1 d P

loop_
_atom_site_aniso_label
_atom_site_aniso_U_11
_atom_site_aniso_U_22
_atom_site_aniso_U_33
_atom_site_aniso_U_23
_atom_site_aniso_U_13
_atom_site_aniso_U_12
Pt 0.00816(11) 0.00692(11) 0.00681(10) 0.000 0.00076(7) 0.000
Rh2 0.00732(13) 0.00718(13) 0.00522(13) -0.00133(7) 0.00028(9) -0.00035(7)
S1 0.0102(3) 0.0097(3) 0.0051(3) -0.0002(2) -0.0001(3) -0.0013(2)
P2 0.0070(3) 0.0078(3) 0.0075(3) -0.0012(2) 0.0004(3) 0.0000(2)
C1 0.0226(16) 0.0116(14) 0.0107(13) -0.0064(11) 0.0040(12) -0.0026(11)
C2 0.0214(15) 0.0130(13) 0.0121(13) -0.0039(11) 0.0076(12) 0.0011(12)
C3 0.0318(19) 0.0161(15) 0.0240(17) 0.0018(13) 0.0158(15) 0.0113(13)
C4 0.0254(17) 0.0164(16) 0.0203(16) 0.0032(12) 0.0063(14) 0.0074(13)
C5 0.0125(14) 0.0139(14) 0.0154(14) 0.0000(12) 0.0033(12) -0.0006(11)
O1 0.0299(13) 0.0317(14) 0.0182(11) -0.0075(10) 0.0126(11) 0.0030(10)
C6 0.0141(14) 0.0106(13) 0.0101(12) 0.0005(10) 0.0061(11) 0.0013(10)
C7 0.0175(16) 0.0117(13) 0.0190(16) -0.0003(11) 0.0082(13) -0.0021(11)
C8 0.0230(18) 0.0112(13) 0.0250(17) -0.0005(12) 0.0136(15) 0.0028(12)
C9 0.0150(16) 0.0232(15) 0.0225(17) 0.0043(14) 0.0104(14) 0.0058(12)
C10 0.0122(15) 0.0295(18) 0.0246(17) -0.0049(14) 0.0058(13) 0.0023(12)
C11 0.0135(14) 0.0227(16) 0.0147(14) -0.0049(12) 0.0025(12) 0.0009(12)
C12 0.0114(13) 0.0073(12) 0.0102(13) -0.0022(10) 0.0021(11) 0.0004(10)
C13 0.0105(14) 0.0153(13) 0.0131(14) 0.0000(12) -0.0026(12) 0.0010(11)
C14 0.0237(17) 0.0176(16) 0.0097(14) 0.0025(12) -0.0021(12) 0.0006(13)
C15 0.0237(18) 0.0197(18) 0.0117(15) 0.0041(11) 0.0069(14) 0.0025(11)
C16 0.0144(14) 0.0156(14) 0.0162(14) 0.0013(12) 0.0058(12) -0.0006(12)
C17 0.0126(15) 0.0138(13) 0.0113(14) -0.0011(11) 0.0024(12) 0.0008(11)
C18 0.0068(12) 0.0104(13) 0.0120(13) -0.0025(11) -0.0015(11) 0.0016(10)
C19 0.0203(18) 0.0174(17) 0.0165(16) -0.0056(11) 0.0055(14) -0.0020(11)
C20 0.0259(19) 0.0219(15) 0.0201(16) -0.0118(14) 0.0024(14) -0.0014(14)
C21 0.0213(17) 0.0143(15) 0.0317(18) -0.0093(14) -0.0015(15) -0.0049(12)
C22 0.0263(18) 0.0138(15) 0.0275(18) 0.0038(13) -0.0008(15) -0.0060(13)
C23 0.0240(17) 0.0150(15) 0.0152(15) -0.0016(13) 0.0038(13) -0.0034(13)
C24 0.026(4) 0.037(5) 0.057(6) 0.015(4) 0.002(4) -0.002(4)
Cl1A 0.102(3) 0.0242(15) 0.0405(13) -0.0004(10) 0.027(2) -0.0098(17)
Cl1B 0.0344(12) 0.0293(13) 0.0278(11) 0.0045(9) 0.0133(10) 0.0025(10)

loop_
_atom_type_symbol
_atom_type_description
_atom_type_scat_dispersion_real
_atom_type_scat_dispersion_imag
_atom_type_scat_source
C C 0.0030 0.0020 'International Tables Vol C Tables 4.2.6.8 and 6.1.1.4'
H H 0.0000 0.0000 'International Tables Vol C Tables 4.2.6.8 and 6.1.1.4'
Cl Cl 0.1580 0.1710 'International Tables Vol C Tables 4.2.6.8 and 6.1.1.4'
O O 0.0120 0.0070 'International Tables Vol C Tables 4.2.6.8 and 6.1.1.4'
P P 0.1090 0.1020 'International Tables Vol C Tables 4.2.6.8 and 6.1.1.4'
Pt Pt -1.9660 8.9300 'International Tables Vol C Tables 4.2.6.8 and 6.1.1.4'
Rh Rh -0.9980 0.9850 'International Tables Vol C Tables 4.2.6.8 and 6.1.1.4'
S S 0.1330 0.1340 'International Tables Vol C Tables 4.2.6.8 and 6.1.1.4'

loop_
_geom_angle_atom_site_label_1
_geom_angle_atom_site_label_2
_geom_angle_atom_site_label_3
_geom_angle
_geom_angle_site_symmetry_1
_geom_angle_site_symmetry_3
C2 Pt C2 97.37(17) 2_655 .
C2 Pt C1 81.62(12) 2_655 .
C2 Pt C1 37.10(12) . .
C2 Pt C1 37.10(12) 2_655 2_655
C2 Pt C1 81.62(12) . 2_655
C1 Pt C1 88.81(16) . 2_655
C2 Pt S1 93.07(8) 2_655 .
C2 Pt S1 159.08(9) . .
C1 Pt S1 163.67(9) . .
C1 Pt S1 96.25(8) 2_655 .
C2 Pt S1 159.08(9) 2_655 2_655
C2 Pt S1 93.06(8) . 2_655
C1 Pt S1 96.25(8) . 2_655
C1 Pt S1 163.67(9) 2_655 2_655
S1 Pt S1 83.18(3) . 2_655
C2 Pt Rh2 112.77(8) 2_655 .
C2 Pt Rh2 138.55(8) . .
C1 Pt Rh2 118.26(8) . .
C1 Pt Rh2 139.13(8) 2_655 .
S1 Pt Rh2 49.797(17) . .
S1 Pt Rh2 50.072(18) 2_655 .
C2 Pt Rh2 138.55(8) 2_655 2_655
C2 Pt Rh2 112.76(9) . 2_655
C1 Pt Rh2 139.13(8) . 2_655
C1 Pt Rh2 118.26(8) 2_655 2_655
S1 Pt Rh2 50.071(18) . 2_655
S1 Pt Rh2 49.797(17) 2_655 2_655
Rh2 Pt Rh2 61.222(9) . 2_655
C5 Rh2 P2 95.96(9) . .
C5 Rh2 S1 94.64(9) . .
P2 Rh2 S1 165.51(3) . .
C5 Rh2 S1 174.99(9) . 2_655
P2 Rh2 S1 88.81(3) . 2_655
S1 Rh2 S1 80.93(3) . 2_655
C5 Rh2 Pt 129.62(10) . .
P2 Rh2 Pt 117.10(2) . .
S1 Rh2 Pt 48.453(17) . .
S1 Rh2 Pt 48.414(17) 2_655 .
C5 Rh2 Rh2 126.45(9) . 2_655
P2 Rh2 Rh2 128.73(2) . 2_655
S1 Rh2 Rh2 48.983(18) . 2_655
S1 Rh2 Rh2 48.680(17) 2_655 2_655
Pt Rh2 Rh2 59.389(4) . 2_655
Pt S1 Rh2 81.75(2) . .
Pt S1 Rh2 81.52(2) . 2_655
Rh2 S1 Rh2 82.34(2) . 2_655
C12 P2 C18 105.17(13) . .
C12 P2 C6 100.82(13) . .
C18 P2 C6 103.09(13) . .
C12 P2 Rh2 118.59(10) . .
C18 P2 Rh2 107.49(9) . .
C6 P2 Rh2 119.86(10) . .
C2 C1 C4 124.3(3) . 2_655
C2 C1 Pt 70.91(17) . .
C4 C1 Pt 111.3(2) 2_655 .
C2 C1 H1 114.2 . .
C4 C1 H1 114.2 2_655 .
Pt C1 H1 114.2 . .
C1 C2 C3 126.1(3) . .
C1 C2 Pt 71.99(17) . .
C3 C2 Pt 107.3(2) . .
C1 C2 H2 114.2 . .
C3 C2 H2 114.2 . .
Pt C2 H2 114.2 . .
C2 C3 C4 114.0(3) . .
C2 C3 H3A 108.7 . .
C4 C3 H3A 108.7 . .
C2 C3 H3B 108.7 . .
C4 C3 H3B 108.7 . .
H3A C3 H3B 107.6 . .
C1 C4 C3 112.9(3) 2_655 .
C1 C4 H4A 109.0 2_655 .
C3 C4 H4A 109.0 . .
C1 C4 H4B 109.0 2_655 .
C3 C4 H4B 109.0 . .
H4A C4 H4B 107.8 . .
O1 C5 Rh2 178.7(3) . .
C11 C6 C7 118.8(3) . .
C11 C6 P2 122.3(2) . .
C7 C6 P2 118.9(2) . .
C8 C7 C6 120.9(3) . .
C8 C7 H7 119.5 . .
C6 C7 H7 119.5 . .
C7 C8 C9 120.0(3) . .
C7 C8 H8 120.0 . .
C9 C8 H8 120.0 . .
C10 C9 C8 119.5(3) . .
C10 C9 H9 120.2 . .
C8 C9 H9 120.2 . .
C9 C10 C11 120.2(3) . .
C9 C10 H10 119.9 . .
C11 C10 H10 119.9 . .
C10 C11 C6 120.6(3) . .
C10 C11 H11 119.7 . .
C6 C11 H11 119.7 . .
C13 C12 C17 118.9(3) . .
C13 C12 P2 121.4(2) . .
C17 C12 P2 119.6(2) . .
C14 C13 C12 120.4(3) . .
C14 C13 H13 119.8 . .
C12 C13 H13 119.8 . .
C13 C14 C15 120.3(3) . .
C13 C14 H14 119.9 . .
C15 C14 H14 119.9 . .
C16 C15 C14 119.4(3) . .
C16 C15 H15 120.3 . .
C14 C15 H15 120.3 . .
C17 C16 C15 120.8(3) . .
C17 C16 H16 119.6 . .
C15 C16 H16 119.6 . .
C16 C17 C12 120.1(3) . .
C16 C17 H17 119.9 . .
C12 C17 H17 119.9 . .
C19 C18 C23 119.3(3) . .
C19 C18 P2 124.0(2) . .
C23 C18 P2 116.5(2) . .
C18 C19 C20 119.9(3) . .
C18 C19 H19 120.1 . .
C20 C19 H19 120.1 . .
C21 C20 C19 120.4(3) . .
C21 C20 H20 119.8 . .
C19 C20 H20 119.8 . .
C20 C21 C22 120.0(3) . .
C20 C21 H21 120.0 . .
C22 C21 H21 120.0 . .
C23 C22 C21 119.8(3) . .
C23 C22 H22 120.1 . .
C21 C22 H22 120.1 . .
C22 C23 C18 120.7(3) . .
C22 C23 H23 119.7 . .
C18 C23 H23 119.7 . .
Cl1A C24 C24 87.8(10) 5_657 5_657
Cl1B C24 Cl1A 112.8(6) . .
Cl1A C24 H24A 114.0 5_657 .
Cl1B C24 H24A 120.6 . .
Cl1A C24 H24A 92.4 . .
Cl1B C24 H24A 79.7 5_657 .
Cl1A C24 H24B 114.0 5_657 .
Cl1B C24 H24B 119.9 . .
Cl1A C24 H24B 92.4 . .
Cl1B C24 H24B 80.2 5_657 .
H24A C24 H24B 111.2 . .

loop_
_geom_bond_atom_site_label_1
_geom_bond_atom_site_label_2
_geom_bond_distance
_geom_bond_site_symmetry_2
Pt C2 2.184(3) 2_655
Pt C2 2.184(3) .
Pt C1 2.198(3) .
Pt C1 2.198(3) 2_655
Pt S1 2.3120(7) .
Pt S1 2.3120(7) 2_655
Pt Rh2 3.0572(3) .
Pt Rh2 3.0572(3) 2_655
Rh2 C5 1.838(3) .
Rh2 P2 2.2540(7) .
Rh2 S1 2.3594(7) .
Rh2 S1 2.3704(7) 2_655
Rh2 Rh2 3.1135(4) 2_655
S1 Rh2 2.3704(7) 2_655
P2 C12 1.831(3) .
P2 C18 1.836(3) .
P2 C6 1.838(3) .
C1 C2 1.394(5) .
C1 C4 1.517(4) 2_655
C1 H1 1.0000 .
C2 C3 1.514(4) .
C2 H2 1.0000 .
C3 C4 1.525(5) .
C3 H3A 0.9900 .
C3 H3B 0.9900 .
C4 C1 1.517(4) 2_655
C4 H4A 0.9900 .
C4 H4B 0.9900 .
C5 O1 1.142(4) .
C6 C11 1.391(4) .
C6 C7 1.392(4) .
C7 C8 1.381(5) .
C7 H7 0.9500 .
C8 C9 1.397(5) .
C8 H8 0.9500 .
C9 C10 1.385(5) .
C9 H9 0.9500 .
C10 C11 1.389(5) .
C10 H10 0.9500 .
C11 H11 0.9500 .
C12 C13 1.400(4) .
C12 C17 1.401(4) .
C13 C14 1.388(5) .
C13 H13 0.9500 .
C14 C15 1.390(5) .
C14 H14 0.9500 .
C15 C16 1.388(5) .
C15 H15 0.9500 .
C16 C17 1.384(5) .
C16 H16 0.9500 .
C17 H17 0.9500 .
C18 C19 1.384(5) .
C18 C23 1.398(5) .
C19 C20 1.405(4) .
C19 H19 0.9500 .
C20 C21 1.375(6) .
C20 H20 0.9500 .
C21 C22 1.393(5) .
C21 H21 0.9500 .
C22 C23 1.385(5) .
C22 H22 0.9500 .
C23 H23 0.9500 .
C24 Cl1A 1.176(10) 5_657
C24 C24 1.354(19) 5_657
C24 Cl1B 1.724(10) .
C24 Cl1A 1.760(10) .
C24 Cl1B 1.811(10) 5_657
C24 H24A 0.9900 .
C24 H24B 0.9900 .
Cl1A Cl1B 0.689(4) 5_657
Cl1A C24 1.176(10) 5_657
Cl1B Cl1A 0.689(4) 5_657
Cl1B C24 1.811(10) 5_657

loop_
_geom_torsion_atom_site_label_1
_geom_torsion_atom_site_label_2
_geom_torsion_atom_site_label_3
_geom_torsion_atom_site_label_4
_geom_torsion
_geom_torsion_site_symmetry_1
_geom_torsion_site_symmetry_4
C2 Pt Rh2 C5 20.20(15) 2_655 .
C2 Pt Rh2 C5 153.44(18) . .
C1 Pt Rh2 C5 112.84(15) . .
C1 Pt Rh2 C5 -12.98(18) 2_655 .
S1 Pt Rh2 C5 -53.62(12) . .
S1 Pt Rh2 C5 -173.93(12) 2_655 .
Rh2 Pt Rh2 C5 -113.98(12) 2_655 .
C2 Pt Rh2 P2 -104.90(9) 2_655 .
C2 Pt Rh2 P2 28.34(13) . .
C1 Pt Rh2 P2 -12.26(10) . .
C1 Pt Rh2 P2 -138.09(13) 2_655 .
S1 Pt Rh2 P2 -178.72(3) . .
S1 Pt Rh2 P2 60.96(3) 2_655 .
Rh2 Pt Rh2 P2 120.92(2) 2_655 .
C2 Pt Rh2 S1 73.82(9) 2_655 .
C2 Pt Rh2 S1 -152.94(13) . .
C1 Pt Rh2 S1 166.46(10) . .
C1 Pt Rh2 S1 40.64(13) 2_655 .
S1 Pt Rh2 S1 -120.32(3) 2_655 .
Rh2 Pt Rh2 S1 -60.36(2) 2_655 .
C2 Pt Rh2 S1 -165.87(9) 2_655 2_655
C2 Pt Rh2 S1 -32.62(13) . 2_655
C1 Pt Rh2 S1 -73.23(10) . 2_655
C1 Pt Rh2 S1 160.95(13) 2_655 2_655
S1 Pt Rh2 S1 120.32(3) . 2_655
Rh2 Pt Rh2 S1 59.96(2) 2_655 2_655
C2 Pt Rh2 Rh2 134.18(9) 2_655 2_655
C2 Pt Rh2 Rh2 -92.58(13) . 2_655
C1 Pt Rh2 Rh2 -133.18(10) . 2_655
C1 Pt Rh2 Rh2 101.00(13) 2_655 2_655
S1 Pt Rh2 Rh2 60.36(2) . 2_655
S1 Pt Rh2 Rh2 -59.96(2) 2_655 2_655
C2 Pt S1 Rh2 -117.52(9) 2_655 .
C2 Pt S1 Rh2 122.5(2) . .
C1 Pt S1 Rh2 -47.2(3) . .
C1 Pt S1 Rh2 -154.62(9) 2_655 .
S1 Pt S1 Rh2 41.813(13) 2_655 .
Rh2 Pt S1 Rh2 83.42(2) 2_655 .
C2 Pt S1 Rh2 159.06(9) 2_655 2_655
C2 Pt S1 Rh2 39.1(2) . 2_655
C1 Pt S1 Rh2 -130.6(3) . 2_655
C1 Pt S1 Rh2 121.96(9) 2_655 2_655
S1 Pt S1 Rh2 -41.607(14) 2_655 2_655
Rh2 Pt S1 Rh2 -83.42(2) . 2_655
C5 Rh2 S1 Pt 141.52(10) . .
P2 Rh2 S1 Pt 4.55(11) . .
S1 Rh2 S1 Pt -40.83(2) 2_655 .
Rh2 Rh2 S1 Pt -82.48(2) 2_655 .
C5 Rh2 S1 Rh2 -136.00(10) . 2_655
P2 Rh2 S1 Rh2 87.03(11) . 2_655
S1 Rh2 S1 Rh2 41.64(3) 2_655 2_655
Pt Rh2 S1 Rh2 82.48(2) . 2_655
C5 Rh2 P2 C12 121.03(14) . .
S1 Rh2 P2 C12 -102.11(15) . .
S1 Rh2 P2 C12 -57.44(11) 2_655 .
Pt Rh2 P2 C12 -98.29(11) . .
Rh2 Rh2 P2 C12 -27.12(11) 2_655 .
C5 Rh2 P2 C18 -120.02(14) . .
S1 Rh2 P2 C18 16.84(16) . .
S1 Rh2 P2 C18 61.51(11) 2_655 .
Pt Rh2 P2 C18 20.66(11) . .
Rh2 Rh2 P2 C18 91.83(11) 2_655 .
C5 Rh2 P2 C6 -2.98(15) . .
S1 Rh2 P2 C6 133.88(14) . .
S1 Rh2 P2 C6 178.56(11) 2_655 .
Pt Rh2 P2 C6 137.70(11) . .
Rh2 Rh2 P2 C6 -151.13(11) 2_655 .
C2 Pt C1 C2 -114.2(2) 2_655 .
C1 Pt C1 C2 -77.63(19) 2_655 .
S1 Pt C1 C2 173.9(2) . .
S1 Pt C1 C2 86.80(18) 2_655 .
Rh2 Pt C1 C2 134.42(16) . .
Rh2 Pt C1 C2 56.8(2) 2_655 .
C2 Pt C1 C4 6.1(2) 2_655 2_655
C2 Pt C1 C4 120.3(3) . 2_655
C1 Pt C1 C4 42.70(19) 2_655 2_655
S1 Pt C1 C4 -65.8(4) . 2_655
S1 Pt C1 C4 -152.9(2) 2_655 2_655
Rh2 Pt C1 C4 -105.3(2) . 2_655
Rh2 Pt C1 C4 177.11(17) 2_655 2_655
C4 C1 C2 C3 -4.6(5) 2_655 .
Pt C1 C2 C3 98.6(3) . .
C4 C1 C2 Pt -103.2(3) 2_655 .
C2 Pt C2 C1 65.51(17) 2_655 .
C1 Pt C2 C1 99.2(2) 2_655 .
S1 Pt C2 C1 -175.21(18) . .
S1 Pt C2 C1 -96.32(17) 2_655 .
Rh2 Pt C2 C1 -71.9(2) . .
Rh2 Pt C2 C1 -143.59(16) 2_655 .
C2 Pt C2 C3 -57.7(2) 2_655 .
C1 Pt C2 C3 -123.2(3) . .
C1 Pt C2 C3 -24.0(2) 2_655 .
S1 Pt C2 C3 61.6(4) . .
S1 Pt C2 C3 140.5(2) 2_655 .
Rh2 Pt C2 C3 164.92(16) . .
Rh2 Pt C2 C3 93.2(2) 2_655 .
C1 C2 C3 C4 -40.6(5) . .
Pt C2 C3 C4 39.4(3) . .
C2 C3 C4 C1 -36.0(4) . 2_655
C12 P2 C6 C11 97.1(3) . .
C18 P2 C6 C11 -11.4(3) . .
Rh2 P2 C6 C11 -130.7(2) . .
C12 P2 C6 C7 -79.2(3) . .
C18 P2 C6 C7 172.3(2) . .
Rh2 P2 C6 C7 53.0(3) . .
C11 C6 C7 C8 -0.4(5) . .
P2 C6 C7 C8 176.0(3) . .
C6 C7 C8 C9 0.3(5) . .
C7 C8 C9 C10 0.0(5) . .
C8 C9 C10 C11 -0.2(5) . .
C9 C10 C11 C6 0.1(5) . .
C7 C6 C11 C10 0.2(5) . .
P2 C6 C11 C10 -176.1(3) . .
C18 P2 C12 C13 65.5(3) . .
C6 P2 C12 C13 -41.4(3) . .
Rh2 P2 C12 C13 -174.4(2) . .
C18 P2 C12 C17 -117.0(2) . .
C6 P2 C12 C17 136.1(2) . .
Rh2 P2 C12 C17 3.1(3) . .
C17 C12 C13 C14 0.5(5) . .
P2 C12 C13 C14 178.0(2) . .
C12 C13 C14 C15 -0.6(5) . .
C13 C14 C15 C16 -0.3(5) . .
C14 C15 C16 C17 1.4(5) . .
C15 C16 C17 C12 -1.5(5) . .
C13 C12 C17 C16 0.6(5) . .
P2 C12 C17 C16 -177.0(2) . .
C12 P2 C18 C19 7.4(3) . .
C6 P2 C18 C19 112.6(3) . .
Rh2 P2 C18 C19 -119.8(3) . .
C12 P2 C18 C23 -177.0(2) . .
C6 P2 C18 C23 -71.8(3) . .
Rh2 P2 C18 C23 55.7(3) . .
C23 C18 C19 C20 0.3(5) . .
P2 C18 C19 C20 175.8(3) . .
C18 C19 C20 C21 0.1(5) . .
C19 C20 C21 C22 0.5(6) . .
C20 C21 C22 C23 -1.4(6) . .
C21 C22 C23 C18 1.7(5) . .
C19 C18 C23 C22 -1.2(5) . .
P2 C18 C23 C22 -177.0(3) . .
Cl1A C24 Cl1A Cl1B -179.1(13) 5_657 5_657
C24 C24 Cl1A Cl1B -179.1(13) 5_657 5_657
Cl1B C24 Cl1A Cl1B -179.5(7) . 5_657
Cl1A C24 Cl1A C24 -0.008(3) 5_657 5_657
Cl1B C24 Cl1A C24 -0.4(5) . 5_657
Cl1B C24 Cl1A C24 179.1(13) 5_657 5_657
C24 C24 Cl1B Cl1A 178.7(18) 5_657 5_657
Cl1A C24 Cl1B Cl1A 179.0(14) . 5_657
Cl1B C24 Cl1B Cl1A 178.7(18) 5_657 5_657
Cl1A C24 Cl1B C24 -178.7(18) 5_657 5_657
Cl1A C24 Cl1B C24 0.3(4) . 5_657
Cl1B C24 Cl1B C24 0.003(2) 5_657 5_657
